data_4501724
loop_
_publ_author_name
'Matsumoto, Kouzou'
'Inokuchi, Daisuke'
'Hirao, Yasukazu'
'Kurata, Hiroyuki'
'Kubo, Takashi'

_publ_section_title
;
 Hydrogen-Bonded Quartz-type Network of Diprotonated
 Tetrakis(4-pyridyl)methane Dications
;
_journal_issue 7
_journal_name_full 'Crystal Growth &amp; Design'
_journal_page_first 2854
_journal_paper_doi 10.1021/cg1003353
_journal_volume 10
_journal_year 2010
_chemical_formula_moiety 'C23 H21 Cl2 N5 O8 '
_chemical_formula_sum 'C23 H21 Cl2 N5 O8'
_chemical_formula_weight 566.35
_space_group_IT_number 178
_symmetry_cell_setting hexagonal
_symmetry_Int_Tables_number 178
_symmetry_space_group_name_Hall 'P 61 2 (0 0 5)'
_symmetry_space_group_name_H-M 'P 61 2 2'
_cell_angle_alpha 90.0000
_cell_angle_beta 90.0000
_cell_angle_gamma 120.0000
_cell_formula_units_Z 6
_cell_length_a 10.6693(3)
_cell_length_b 10.6693(3)
_cell_length_c 38.8144(10)
_cell_measurement_reflns_used 42113
_cell_measurement_temperature 200.1
_cell_measurement_theta_max 27.5
_cell_measurement_theta_min 3.0
_cell_volume 3826.44(18)
_computing_cell_refinement PROCESS-AUTO
_computing_data_collection PROCESS-AUTO
_computing_data_reduction CrystalStructure
_computing_publication_material 'CrystalStructure 3.8'
_computing_structure_refinement SHELXL
_computing_structure_solution SIR92
_diffrn_ambient_temperature 200
_diffrn_detector_area_resol_mean 10.00
_diffrn_measured_fraction_theta_full 0.998
_diffrn_measured_fraction_theta_max 0.998
_diffrn_measurement_device_type 'Rigaku RAXIS-RAPID'
_diffrn_measurement_method \w
_diffrn_radiation_type 'Mo K\a'
_diffrn_radiation_wavelength 0.71075
_diffrn_reflns_av_R_equivalents 0.065
_diffrn_reflns_limit_h_max 13
_diffrn_reflns_limit_h_min -13
_diffrn_reflns_limit_k_max 13
_diffrn_reflns_limit_k_min -13
_diffrn_reflns_limit_l_max 50
_diffrn_reflns_limit_l_min -50
_diffrn_reflns_number 58670
_diffrn_reflns_theta_full 27.46
_diffrn_reflns_theta_max 27.46
_exptl_absorpt_coefficient_mu 0.312
_exptl_absorpt_correction_T_max 0.940
_exptl_absorpt_correction_T_min 0.661
_exptl_absorpt_correction_type multi-scan
_exptl_absorpt_process_details
;
    Higashi, T. (1995). Program for Absorption Correction.
    Rigaku Corporation, Tokyo, Japan.
;
_exptl_crystal_colour colorless
_exptl_crystal_density_diffrn 1.475
_exptl_crystal_density_method 'not measured'
_exptl_crystal_description prism
_exptl_crystal_F_000 1752.00
_exptl_crystal_size_max 0.40
_exptl_crystal_size_mid 0.20
_exptl_crystal_size_min 0.20
_refine_diff_density_max 0.51
_refine_diff_density_min -0.43
_refine_ls_extinction_method none
_refine_ls_goodness_of_fit_ref 1.060
_refine_ls_hydrogen_treatment refall
_refine_ls_number_parameters 175
_refine_ls_number_reflns 2918
_refine_ls_R_factor_gt 0.0646
_refine_ls_shift/su_max 0.0010
_refine_ls_structure_factor_coef Fsqd
_refine_ls_weighting_details 'w = 1/[\s^2^(Fo^2^)+(0.1288P)^2^+1.9735P] where P=(Fo^2^+2Fc^2^)/3'
_refine_ls_weighting_scheme calc
_refine_ls_wR_factor_ref 0.1970
_reflns_number_gt 2471
_reflns_number_total 2918
_reflns_threshold_expression F^2^>2.0\s(F^2^)
_cod_data_source_file cg1003353_si_001.cif
_cod_data_source_block '_4Py4C_2HClO4'
_cod_original_cell_volume 3826.43(17)
_cod_original_sg_symbol_Hall 'P 61 2 (0 0 -1)'
_cod_original_formula_sum 'C23 H21 Cl2 N5 O8 '
_cod_database_code 4501724

loop_
_symmetry_equiv_pos_site_id
_symmetry_equiv_pos_as_xyz
1 +X,+Y,+Z
2 +X-Y,+X,1/6+Z
3 -Y,+X-Y,1/3+Z
4 -X,-Y,1/2+Z
5 -X+Y,-X,2/3+Z
6 +Y,-X+Y,5/6+Z
7 +X-Y,-Y,-Z
8 -Y,-X,5/6-Z
9 -X,-X+Y,2/3-Z
10 -X+Y,+Y,1/2-Z
11 +Y,+X,1/3-Z
12 +X,+X-Y,1/6-Z

loop_
_atom_site_label
_atom_site_type_symbol
_atom_site_fract_x
_atom_site_fract_y
_atom_site_fract_z
_atom_site_U_iso_or_equiv
_atom_site_adp_type
_atom_site_occupancy
_atom_site_symmetry_multiplicity
_atom_site_calc_flag
_atom_site_refinement_flags
Cl(1) Cl 0.74688(12) 0.15662(10) 0.13888(2) 0.0510(3) Uani 1.00 1 d .
O(1) O 0.7830(5) 0.2470(3) 0.10929(8) 0.0805(11) Uani 1.00 1 d .
O(2) O 0.7538(7) 0.0342(4) 0.13242(11) 0.126(2) Uani 1.00 1 d .
O(3) O 0.5975(6) 0.1051(6) 0.14644(15) 0.134(2) Uani 1.00 1 d .
O(4) O 0.8129(8) 0.2374(5) 0.16741(11) 0.158(3) Uani 1.00 1 d .
N(1) N 0.9846(3) 0.2862(3) 0.05455(7) 0.0394(6) Uani 1.00 1 d .
N(2) N 0.2310(3) -0.2202(3) 0.07126(8) 0.0430(6) Uani 1.00 1 d .
N(3) N 0.2150(11) 0.1075(6) 0.0833 0.168(5) Uani 1.00 2 d S
C(1) C 0.5946(4) 0.0000 0.0000 0.0288(8) Uani 1.00 2 d S
C(2) C 0.7350(3) 0.1077(3) 0.01971(7) 0.0302(6) Uani 1.00 1 d .
C(3) C 0.8117(3) 0.0517(3) 0.03710(8) 0.0376(7) Uani 1.00 1 d .
C(4) C 0.9388(4) 0.1456(4) 0.05427(9) 0.0442(7) Uani 1.00 1 d .
C(5) C 0.9141(3) 0.3424(3) 0.03919(8) 0.0360(6) Uani 1.00 1 d .
C(6) C 0.7868(3) 0.2547(3) 0.02122(8) 0.0313(6) Uani 1.00 1 d .
C(7) C 0.4687(3) -0.0808(3) 0.02577(8) 0.0302(6) Uani 1.00 1 d .
C(8) C 0.4880(3) -0.0816(3) 0.06155(8) 0.0367(6) Uani 1.00 1 d .
C(9) C 0.3667(4) -0.1526(4) 0.08271(9) 0.0435(7) Uani 1.00 1 d .
C(10) C 0.2123(4) -0.2234(4) 0.03727(10) 0.0450(8) Uani 1.00 1 d .
C(11) C 0.3257(3) -0.1568(3) 0.01418(9) 0.0393(7) Uani 1.00 1 d .
C(12) C 0.3440(11) 0.1720(6) 0.0833 0.095(2) Uani 1.00 2 d S
C(13) C 0.4936(8) 0.2468(4) 0.0833 0.0748(19) Uani 1.00 2 d S
H(1) H 1.0656 0.3444 0.0655 0.047 Uiso 1.00 1 c R
H(2) H 0.7770 -0.0495 0.0371 0.045 Uiso 1.00 1 c R
H(3) H 0.9927 0.1092 0.0657 0.053 Uiso 1.00 1 c R
H(4) H 0.9505 0.4437 0.0404 0.043 Uiso 1.00 1 c R
H(5) H 0.7361 0.2955 0.0101 0.038 Uiso 1.00 1 c R
H(6) H 0.5825 -0.0345 0.0712 0.044 Uiso 1.00 1 c R
H(7) H 0.3819 -0.1527 0.1068 0.052 Uiso 1.00 1 c R
H(8) H 0.1164 -0.2740 0.0285 0.054 Uiso 1.00 1 c R
H(9) H 0.3061 -0.1627 -0.0098 0.047 Uiso 1.00 1 c R
H(10) H 0.5289 0.2652 0.0595 0.090 Uiso 0.50 1 c R
H(11) H 0.5289 0.1891 0.0951 0.090 Uiso 0.50 1 c R
H(12) H 0.5289 0.3391 0.0954 0.090 Uiso 0.50 1 c R

loop_
_atom_site_aniso_label
_atom_site_aniso_U_11
_atom_site_aniso_U_22
_atom_site_aniso_U_33
_atom_site_aniso_U_12
_atom_site_aniso_U_13
_atom_site_aniso_U_23
Cl(1) 0.0723(6) 0.0375(4) 0.0408(4) 0.0256(4) 0.0133(4) 0.0041(3)
O(1) 0.138(3) 0.0589(19) 0.0515(16) 0.054(2) 0.0372(19) 0.0217(14)
O(2) 0.255(6) 0.083(2) 0.090(2) 0.124(4) 0.047(3) 0.022(2)
O(3) 0.113(3) 0.168(5) 0.144(4) 0.088(4) 0.060(3) 0.082(4)
O(4) 0.301(8) 0.074(2) 0.066(2) 0.070(4) -0.064(3) -0.016(2)
N(1) 0.0325(13) 0.0414(15) 0.0379(13) 0.0135(12) -0.0058(11) -0.0053(11)
N(2) 0.0388(15) 0.0417(15) 0.0492(15) 0.0206(13) 0.0115(12) 0.0046(12)
N(3) 0.086(6) 0.081(3) 0.338(18) 0.043(3) 0.0000 0.065(7)
C(1) 0.0306(14) 0.0277(19) 0.0273(17) 0.0139(9) -0.0009(7) -0.0017(15)
C(2) 0.0291(13) 0.0290(14) 0.0281(13) 0.0111(11) 0.0016(10) 0.0009(10)
C(3) 0.0373(16) 0.0351(15) 0.0416(16) 0.0190(13) -0.0082(13) -0.0005(13)
C(4) 0.0384(17) 0.0433(18) 0.0486(18) 0.0187(15) -0.0115(14) 0.0006(15)
C(5) 0.0327(15) 0.0324(15) 0.0351(14) 0.0105(13) -0.0010(12) -0.0037(12)
C(6) 0.0323(14) 0.0293(14) 0.0306(13) 0.0143(12) -0.0015(11) 0.0004(11)
C(7) 0.0334(14) 0.0285(14) 0.0316(13) 0.0177(12) -0.0000(11) -0.0028(11)
C(8) 0.0353(16) 0.0410(17) 0.0316(14) 0.0175(14) 0.0016(12) 0.0035(12)
C(9) 0.0446(18) 0.0475(19) 0.0351(15) 0.0206(16) 0.0070(14) 0.0046(14)
C(10) 0.0317(15) 0.0437(19) 0.0539(19) 0.0146(15) 0.0073(14) 0.0028(15)
C(11) 0.0325(16) 0.0419(18) 0.0375(15) 0.0141(14) -0.0011(12) -0.0012(13)
C(12) 0.079(5) 0.078(4) 0.128(7) 0.039(2) 0.0000 0.022(4)
C(13) 0.069(4) 0.069(3) 0.086(4) 0.035(2) 0.0000 -0.021(3)

loop_
_atom_type_symbol
_atom_type_description
_atom_type_scat_dispersion_real
_atom_type_scat_dispersion_imag
_atom_type_scat_source
C C 0.003 0.002
;
International Tables for Crystallography
(1992, Vol. C, Tables 4.2.6.8 and 6.1.1.4)
;
H H 0.000 0.000
;
International Tables for Crystallography
(1992, Vol. C, Table 6.1.1.4)
;
Cl Cl 0.148 0.159
;
International Tables for Crystallography
(1992, Vol. C, Tables 4.2.6.8 and 6.1.1.4)
;
N N 0.006 0.003
;
International Tables for Crystallography
(1992, Vol. C, Tables 4.2.6.8 and 6.1.1.4)
;
O O 0.011 0.006
;
International Tables for Crystallography
(1992, Vol. C, Tables 4.2.6.8 and 6.1.1.4)
;

loop_
_geom_angle_atom_site_label_1
_geom_angle_atom_site_label_2
_geom_angle_atom_site_label_3
_geom_angle
_geom_angle_publ_flag
_geom_angle_site_symmetry_1
_geom_angle_site_symmetry_3
O(1) Cl(1) O(2) 111.9(2) yes . .
O(1) Cl(1) O(3) 107.3(3) yes . .
O(1) Cl(1) O(4) 110.4(2) yes . .
O(2) Cl(1) O(3) 104.6(4) yes . .
O(2) Cl(1) O(4) 119.7(4) yes . .
O(3) Cl(1) O(4) 101.5(4) yes . .
C(4) N(1) C(5) 122.7(2) yes . .
C(9) N(2) C(10) 117.0(3) yes . .
C(2) C(1) C(2) 107.3(3) yes . 7_555
C(2) C(1) C(7) 109.90(14) yes . .
C(2) C(1) C(7) 111.04(16) yes . 7_555
C(2) C(1) C(7) 111.04(16) yes 7_555 .
C(2) C(1) C(7) 109.90(17) yes 7_555 7_555
C(7) C(1) C(7) 107.7(3) yes . 7_555
C(1) C(2) C(3) 118.2(2) yes . .
C(1) C(2) C(6) 123.3(3) yes . .
C(3) C(2) C(6) 118.5(2) yes . .
C(2) C(3) C(4) 119.4(3) yes . .
N(1) C(4) C(3) 119.7(4) yes . .
N(1) C(5) C(6) 120.6(3) yes . .
C(2) C(6) C(5) 119.1(3) yes . .
C(1) C(7) C(8) 123.7(2) yes . .
C(1) C(7) C(11) 120.5(2) yes . .
C(8) C(7) C(11) 115.8(2) yes . .
C(7) C(8) C(9) 119.1(3) yes . .
N(2) C(9) C(8) 124.1(3) yes . .
N(2) C(10) C(11) 123.2(3) yes . .
C(7) C(11) C(10) 120.7(3) yes . .
N(3) C(12) C(13) 180.0(8) yes . .
C(4) N(1) H(1) 118.6 no . .
C(5) N(1) H(1) 118.6 no . .
C(2) C(3) H(2) 120.3 no . .
C(4) C(3) H(2) 120.3 no . .
N(1) C(4) H(3) 120.2 no . .
C(3) C(4) H(3) 120.2 no . .
N(1) C(5) H(4) 119.7 no . .
C(6) C(5) H(4) 119.7 no . .
C(2) C(6) H(5) 120.4 no . .
C(5) C(6) H(5) 120.4 no . .
C(7) C(8) H(6) 120.4 no . .
C(9) C(8) H(6) 120.4 no . .
N(2) C(9) H(7) 117.9 no . .
C(8) C(9) H(7) 117.9 no . .
N(2) C(10) H(8) 118.4 no . .
C(11) C(10) H(8) 118.4 no . .
C(7) C(11) H(9) 119.6 no . .
C(10) C(11) H(9) 119.6 no . .
C(12) C(13) H(10) 109.5 no . .
C(12) C(13) H(10) 109.4 no . 12_555
C(12) C(13) H(11) 109.5 no . .
C(12) C(13) H(11) 109.5 no . 12_555
C(12) C(13) H(12) 109.5 no . .
C(12) C(13) H(12) 109.5 no . 12_555
H(10) C(13) H(10) 141.1 no . 12_555
H(10) C(13) H(11) 109.5 no . .
H(10) C(13) H(11) 56.3 no . 12_555
H(10) C(13) H(12) 109.5 no . .
H(10) C(13) H(12) 56.3 no . 12_555
H(10) C(13) H(11) 56.2 no 12_555 .
H(10) C(13) H(11) 109.4 no 12_555 12_555
H(10) C(13) H(12) 56.2 no 12_555 .
H(10) C(13) H(12) 109.4 no 12_555 12_555
H(11) C(13) H(11) 141.1 no . 12_555
H(11) C(13) H(12) 109.4 no . .
H(11) C(13) H(12) 56.2 no . 12_555
H(11) C(13) H(12) 56.2 no 12_555 .
H(11) C(13) H(12) 109.6 no 12_555 12_555
H(12) C(13) H(12) 141.1 no . 12_555

loop_
_geom_bond_atom_site_label_1
_geom_bond_atom_site_label_2
_geom_bond_distance
_geom_bond_publ_flag
_geom_bond_site_symmetry_2
Cl(1) O(1) 1.423(3) yes .
Cl(1) O(2) 1.367(6) yes .
Cl(1) O(3) 1.433(6) yes .
Cl(1) O(4) 1.363(4) yes .
N(1) C(4) 1.325(5) yes .
N(1) C(5) 1.316(5) yes .
N(2) C(9) 1.330(4) yes .
N(2) C(10) 1.332(4) yes .
N(3) C(12) 1.192(14) yes .
C(1) C(2) 1.559(3) yes .
C(1) C(2) 1.559(4) yes 7_555
C(1) C(7) 1.546(3) yes .
C(1) C(7) 1.546(4) yes 7_555
C(2) C(3) 1.404(6) yes .
C(2) C(6) 1.379(4) yes .
C(3) C(4) 1.389(4) yes .
C(5) C(6) 1.392(4) yes .
C(7) C(8) 1.405(4) yes .
C(7) C(11) 1.397(4) yes .
C(8) C(9) 1.394(4) yes .
C(10) C(11) 1.383(4) yes .
C(12) C(13) 1.382(12) yes .
N(1) H(1) 0.880 no .
C(3) H(2) 0.950 no .
C(4) H(3) 0.950 no .
C(5) H(4) 0.950 no .
C(6) H(5) 0.950 no .
C(8) H(6) 0.950 no .
C(9) H(7) 0.950 no .
C(10) H(8) 0.950 no .
C(11) H(9) 0.950 no .
C(13) H(10) 0.979 no .
C(13) H(10) 0.981 no 12_555
C(13) H(11) 0.981 no .
C(13) H(11) 0.979 no 12_555
C(13) H(12) 0.981 no .
C(13) H(12) 0.979 no 12_555

loop_
_geom_contact_atom_site_label_1
_geom_contact_atom_site_label_2
_geom_contact_distance
_geom_contact_site_symmetry_2
Cl(1) N(1) 3.592(2) 2_545
Cl(1) C(5) 3.480(3) 2_545
O(1) N(1) 2.902(5) .
O(1) C(3) 3.595(5) .
O(1) C(4) 3.209(6) .
O(1) C(5) 2.996(4) .
O(1) C(5) 3.101(5) 12_555
O(1) C(6) 3.419(4) .
O(1) C(6) 3.332(5) 12_555
O(1) C(13) 3.247(10) .
O(2) N(1) 3.492(5) 2_545
O(2) C(2) 3.477(5) 2_545
O(2) C(3) 3.281(8) 12_545
O(2) C(4) 3.488(6) .
O(2) C(5) 3.324(5) 2_545
O(2) C(6) 3.310(5) 2_545
O(3) N(1) 3.553(7) 2_545
O(3) C(5) 2.998(7) 2_545
O(3) C(6) 3.498(7) 2_545
O(3) C(10) 3.353(8) 2_555
O(3) C(11) 3.423(9) 2_555
O(3) C(13) 3.346(8) .
O(4) N(1) 3.136(5) 2_545
O(4) C(5) 3.445(5) 2_545
O(4) C(5) 3.527(6) 12_555
O(4) C(6) 3.400(8) 12_555
O(4) C(9) 3.458(5) 11_655
N(1) Cl(1) 3.592(2) 6_664
N(1) O(1) 2.902(5) .
N(1) O(2) 3.492(5) 6_664
N(1) O(3) 3.553(6) 6_664
N(1) O(4) 3.136(6) 6_664
N(1) N(2) 2.810(3) 12_655
N(2) N(1) 2.810(4) 12_445
N(2) C(4) 3.568(5) 12_445
N(3) C(4) 3.364(12) 1_455
N(3) C(4) 3.364(6) 12_445
C(2) O(2) 3.477(6) 6_664
C(3) O(1) 3.595(5) .
C(3) O(2) 3.281(7) 12_545
C(4) O(1) 3.209(6) .
C(4) O(2) 3.488(6) .
C(4) N(2) 3.568(4) 12_655
C(4) N(3) 3.364(12) 1_655
C(5) Cl(1) 3.480(3) 6_664
C(5) O(1) 2.996(4) .
C(5) O(1) 3.101(7) 12_555
C(5) O(2) 3.324(6) 6_664
C(5) O(3) 2.998(6) 6_664
C(5) O(4) 3.445(8) 6_664
C(5) O(4) 3.527(8) 12_555
C(6) O(1) 3.419(4) .
C(6) O(1) 3.332(5) 12_555
C(6) O(2) 3.310(7) 6_664
C(6) O(3) 3.498(5) 6_664
C(6) O(4) 3.400(7) 12_555
C(8) C(13) 3.576(7) .
C(9) O(4) 3.458(6) 11_545
C(9) C(9) 3.501(7) 12_545
C(9) C(12) 3.590(10) .
C(10) O(3) 3.353(7) 6_554
C(11) O(3) 3.423(6) 6_554
C(12) C(9) 3.590(10) .
C(12) C(9) 3.590(9) 12_555
C(13) O(1) 3.247(10) .
C(13) O(1) 3.246(5) 12_555
C(13) O(3) 3.346(8) .
C(13) O(3) 3.344(6) 12_555
C(13) C(8) 3.576(7) .
C(13) C(8) 3.576(7) 12_555
Cl(1) H(4) 3.573 2_545
Cl(1) H(4) 3.286 12_555
Cl(1) H(5) 3.164 12_555
Cl(1) H(6) 3.249 .
Cl(1) H(8) 3.454 12_655
Cl(1) H(10) 3.300 12_555
Cl(1) H(11) 3.037 .
O(1) H(1) 3.151 .
O(1) H(4) 3.317 .
O(1) H(4) 2.522 12_555
O(1) H(5) 2.985 12_555
O(1) H(6) 3.059 .
O(1) H(8) 3.288 12_655
O(1) H(10) 3.412 .
O(1) H(10) 2.805 12_555
O(1) H(11) 2.522 .
O(1) H(12) 3.357 .
O(1) H(12) 2.871 12_555
O(2) H(2) 2.353 12_545
O(2) H(3) 3.435 .
O(2) H(6) 2.861 .
O(2) H(7) 3.577 .
O(3) H(4) 2.756 2_545
O(3) H(5) 3.140 12_555
O(3) H(6) 3.245 .
O(3) H(7) 2.982 .
O(3) H(8) 2.955 2_555
O(3) H(9) 3.097 2_555
O(3) H(10) 2.639 12_555
O(3) H(11) 2.443 .
O(3) H(12) 3.538 .
O(3) H(12) 3.244 12_555
O(4) H(1) 2.973 2_545
O(4) H(4) 3.522 2_545
O(4) H(4) 2.957 12_555
O(4) H(5) 2.706 12_555
O(4) H(7) 2.684 11_655
O(4) H(8) 3.025 12_655
N(1) H(8) 3.492 12_655
N(2) H(1) 1.937 12_445
N(2) H(3) 3.439 12_445
N(2) H(4) 3.538 1_445
N(3) H(3) 2.477 1_455
N(3) H(3) 2.477 12_445
C(2) H(12) 3.396 12_555
C(5) H(8) 3.571 1_665
C(6) H(10) 3.178 .
C(6) H(12) 3.149 12_555
C(7) H(12) 3.164 12_555
C(8) H(10) 3.503 .
C(8) H(11) 2.995 .
C(8) H(12) 2.731 12_555
C(9) H(1) 2.885 12_445
C(9) H(7) 3.535 12_545
C(9) H(11) 3.195 .
C(9) H(12) 3.196 12_555
C(10) H(1) 2.834 12_445
C(10) H(4) 3.241 1_445
C(11) H(10) 3.032 7_555
C(11) H(12) 3.346 6_554
C(12) H(3) 3.528 1_455
C(12) H(3) 3.529 12_445
C(12) H(9) 3.173 2_555
C(12) H(9) 3.170 7_555
C(13) H(9) 2.964 2_555
C(13) H(9) 2.962 7_555
H(1) O(1) 3.151 .
H(1) O(4) 2.973 6_664
H(1) N(2) 1.937 12_655
H(1) C(9) 2.885 12_655
H(1) C(10) 2.834 12_655
H(1) H(4) 3.494 12_555
H(1) H(7) 2.951 12_655
H(1) H(8) 2.871 12_655
H(2) O(2) 2.353 12_545
H(3) O(2) 3.435 .
H(3) N(2) 3.439 12_655
H(3) N(3) 2.477 1_655
H(3) C(12) 3.528 1_655
H(3) H(3) 2.769 12_545
H(4) Cl(1) 3.573 6_664
H(4) Cl(1) 3.286 12_555
H(4) O(1) 3.317 .
H(4) O(1) 2.522 12_555
H(4) O(3) 2.756 6_664
H(4) O(4) 3.522 6_664
H(4) O(4) 2.957 12_555
H(4) N(2) 3.538 1_665
H(4) C(10) 3.241 1_665
H(4) H(1) 3.494 12_555
H(4) H(4) 3.402 12_555
H(4) H(8) 2.662 1_665
H(5) Cl(1) 3.164 12_555
H(5) O(1) 2.985 12_555
H(5) O(3) 3.140 12_555
H(5) O(4) 2.706 12_555
H(5) H(7) 3.151 6_664
H(5) H(10) 2.819 .
H(5) H(11) 3.441 12_555
H(5) H(12) 3.049 12_555
H(6) Cl(1) 3.249 .
H(6) O(1) 3.059 .
H(6) O(2) 2.861 .
H(6) O(3) 3.245 .
H(6) H(10) 3.546 .
H(6) H(11) 2.870 .
H(6) H(12) 2.724 12_555
H(7) O(2) 3.577 .
H(7) O(3) 2.982 .
H(7) O(4) 2.684 11_545
H(7) C(9) 3.535 12_545
H(7) H(1) 2.951 12_445
H(7) H(5) 3.151 2_545
H(7) H(11) 3.201 .
H(7) H(12) 3.462 12_555
H(8) Cl(1) 3.454 12_445
H(8) O(1) 3.288 12_445
H(8) O(3) 2.955 6_554
H(8) O(4) 3.025 12_445
H(8) N(1) 3.492 12_445
H(8) C(5) 3.571 1_445
H(8) H(1) 2.871 12_445
H(8) H(4) 2.662 1_445
H(9) O(3) 3.097 6_554
H(9) C(12) 3.173 6_554
H(9) C(13) 2.964 6_554
H(9) H(10) 2.151 7_555
H(9) H(11) 2.919 6_554
H(9) H(11) 3.355 7_555
H(9) H(12) 2.449 6_554
H(10) Cl(1) 3.300 12_555
H(10) O(1) 3.412 .
H(10) O(1) 2.805 12_555
H(10) O(3) 2.639 12_555
H(10) C(6) 3.178 .
H(10) C(8) 3.503 .
H(10) C(11) 3.032 7_555
H(10) H(5) 2.819 .
H(10) H(6) 3.546 .
H(10) H(9) 2.151 7_555
H(11) Cl(1) 3.037 .
H(11) O(1) 2.522 .
H(11) O(3) 2.443 .
H(11) C(8) 2.995 .
H(11) C(9) 3.195 .
H(11) H(5) 3.441 12_555
H(11) H(6) 2.870 .
H(11) H(7) 3.201 .
H(11) H(9) 2.919 2_555
H(11) H(9) 3.355 7_555
H(12) O(1) 3.357 .
H(12) O(1) 2.871 12_555
H(12) O(3) 3.538 .
H(12) O(3) 3.244 12_555
H(12) C(2) 3.396 12_555
H(12) C(6) 3.149 12_555
H(12) C(7) 3.164 12_555
H(12) C(8) 2.731 12_555
H(12) C(9) 3.196 12_555
H(12) C(11) 3.346 2_555
H(12) H(5) 3.049 12_555
H(12) H(6) 2.724 12_555
H(12) H(7) 3.462 12_555
H(12) H(9) 2.449 2_555

loop_
_geom_torsion_atom_site_label_1
_geom_torsion_atom_site_label_2
_geom_torsion_atom_site_label_3
_geom_torsion_atom_site_label_4
_geom_torsion
_geom_torsion_site_symmetry_1
_geom_torsion_site_symmetry_3
_geom_torsion_site_symmetry_4
C(4) N(1) C(5) C(6) -0.9(5) . . .
C(5) N(1) C(4) C(3) 0.3(5) . . .
C(9) N(2) C(10) C(11) -2.1(7) . . .
C(10) N(2) C(9) C(8) 2.4(7) . . .
C(2) C(1) C(2) C(3) -43.4(3) . 7_555 7_555
C(2) C(1) C(2) C(6) 137.3(3) . 7_555 7_555
C(2) C(1) C(2) C(3) -43.4(2) 7_555 . .
C(2) C(1) C(2) C(6) 137.3(2) 7_555 . .
C(2) C(1) C(7) C(8) -14.1(4) . . .
C(2) C(1) C(7) C(11) 164.8(3) . . .
C(7) C(1) C(2) C(3) 77.4(3) . . .
C(7) C(1) C(2) C(6) -101.9(3) . . .
C(2) C(1) C(7) C(8) 104.5(2) . 7_555 7_555
C(2) C(1) C(7) C(11) -76.7(3) . 7_555 7_555
C(7) C(1) C(2) C(3) -163.5(2) 7_555 . .
C(7) C(1) C(2) C(6) 17.2(4) 7_555 . .
C(2) C(1) C(7) C(8) 104.5(3) 7_555 . .
C(2) C(1) C(7) C(11) -76.7(4) 7_555 . .
C(7) C(1) C(2) C(3) -163.5(2) . 7_555 7_555
C(7) C(1) C(2) C(6) 17.2(4) . 7_555 7_555
C(2) C(1) C(7) C(8) -14.1(3) 7_555 7_555 7_555
C(2) C(1) C(7) C(11) 164.8(2) 7_555 7_555 7_555
C(7) C(1) C(2) C(3) 77.4(3) 7_555 7_555 7_555
C(7) C(1) C(2) C(6) -101.9(3) 7_555 7_555 7_555
C(7) C(1) C(7) C(8) -135.2(2) . 7_555 7_555
C(7) C(1) C(7) C(11) 43.7(2) . 7_555 7_555
C(7) C(1) C(7) C(8) -135.2(3) 7_555 . .
C(7) C(1) C(7) C(11) 43.7(3) 7_555 . .
C(1) C(2) C(3) C(4) 178.7(2) . . .
C(1) C(2) C(6) C(5) -179.3(2) . . .
C(3) C(2) C(6) C(5) 1.4(4) . . .
C(6) C(2) C(3) C(4) -2.0(4) . . .
C(2) C(3) C(4) N(1) 1.2(5) . . .
N(1) C(5) C(6) C(2) 0.1(3) . . .
C(1) C(7) C(8) C(9) 177.2(3) . . .
C(1) C(7) C(11) C(10) -176.9(3) . . .
C(8) C(7) C(11) C(10) 2.0(6) . . .
C(11) C(7) C(8) C(9) -1.7(6) . . .
C(7) C(8) C(9) N(2) -0.5(7) . . .
N(2) C(10) C(11) C(7) -0.1(5) . . .
